data_2105832
loop_
_publ_author_name
'Madsen, Solveig R\/ogild'
'Lock, Nina'
'Overgaard, Jacob'
'Iversen, Bo Brummerstedt'

_publ_section_title
;
 Anisotropic thermal expansion in a metal--organic framework
;
_journal_coeditor_code GW5029
_journal_issue 3
_journal_name_full 'Acta Crystallographica Section B'
_journal_page_first 595
_journal_page_last 601
_journal_paper_doi 10.1107/S2052520614003497
_journal_volume 70
_journal_year 2014
_chemical_formula_moiety 'C9 H3 Mn1 O6, C6 H11 N2'
_chemical_formula_sum 'C15 H14 Mn N2 O6'
_chemical_formula_weight 373.22
_chemical_name_systematic
;
 ?
;
_space_group_crystal_system orthorhombic
_space_group_IT_number 61
_space_group_name_Hall '-P 2ac 2ab'
_space_group_name_H-M_alt 'P b c a'
_symmetry_space_group_name_Hall '-P 2ac 2ab'
_symmetry_space_group_name_H-M 'P b c a'
_atom_sites_solution_hydrogens geom
_atom_sites_solution_primary direct
_atom_sites_solution_secondary difmap
_audit_creation_method
;
  Olex2 1.2
  (compiled Apr  9 2013 14:10:59, GUI svn.r4458)
;
_cell_angle_alpha 90
_cell_angle_beta 90
_cell_angle_gamma 90
_cell_formula_units_Z 8
_cell_length_a 14.66658(13)
_cell_length_b 12.39497(9)
_cell_length_c 16.63509(14)
_cell_measurement_reflns_used 19221
_cell_measurement_temperature 100.0(10)
_cell_measurement_theta_max 26.3114
_cell_measurement_theta_min 1.6396
_cell_volume 3024.12(4)
_computing_cell_refinement
;
CrysAlisPro, Agilent Technologies,
Version 1.171.36.20 (release 27-06-2012 CrysAlis171 .NET)
(compiled Jul 11 2012,15:38:31)
;
_computing_data_collection
;
CrysAlisPro, Agilent Technologies,
Version 1.171.36.20 (release 27-06-2012 CrysAlis171 .NET)
(compiled Jul 11 2012,15:38:31)
;
_computing_data_reduction
;
CrysAlisPro, Agilent Technologies,
Version 1.171.36.20 (release 27-06-2012 CrysAlis171 .NET)
(compiled Jul 11 2012,15:38:31)
;
_computing_molecular_graphics
;
O. V. Dolomanov, L. J. Bourhis, R. J. Gildea, J. A. K. Howard and H. Puschmann,
OLEX2: a complete structure solution, refinement and analysis program.
J. Appl. Cryst. (2009). 42, 339-341.
;
_computing_publication_material
;
O. V. Dolomanov, L. J. Bourhis, R. J. Gildea, J. A. K. Howard and H. Puschmann,
OLEX2: a complete structure solution, refinement and analysis program.
J. Appl. Cryst. (2009). 42, 339-341.
;
_computing_structure_refinement
;
XL, G.M. Sheldrick, Acta Cryst.
(2008). A64, 112-122
;
_computing_structure_solution
;
XL, G.M. Sheldrick
;
_diffrn_ambient_temperature 100.0(10)
_diffrn_detector_area_resol_mean 10.3590
_diffrn_measured_fraction_theta_full 0.9991
_diffrn_measured_fraction_theta_max 0.9943
_diffrn_measurement_device_type 'SuperNova, Single source at offset), Atlas'
_diffrn_measurement_method '\w scans'
_diffrn_radiation_monochromator mirror
_diffrn_radiation_type 'Mo K\a'
_diffrn_radiation_wavelength 0.7107
_diffrn_reflns_av_R_equivalents 0.0518
_diffrn_reflns_limit_h_max 18
_diffrn_reflns_limit_h_min -18
_diffrn_reflns_limit_k_max 15
_diffrn_reflns_limit_k_min -15
_diffrn_reflns_limit_l_max 20
_diffrn_reflns_limit_l_min -20
_diffrn_reflns_number 62926
_diffrn_reflns_theta_full 25.242
_diffrn_reflns_theta_max 26.369
_diffrn_reflns_theta_min 2.449
_exptl_absorpt_coefficient_mu 0.910
_exptl_absorpt_correction_T_max 1.00000
_exptl_absorpt_correction_T_min 0.94367
_exptl_absorpt_correction_type multi-scan
_exptl_absorpt_process_details
;
CrysAlisPro, Agilent Technologies,
Version 1.171.36.20 (release 27-06-2012 CrysAlis171 .NET)
(compiled Jul 11 2012,15:38:31)
Empirical absorption correction using spherical harmonics,
 implemented in SCALE3 ABSPACK scaling algorithm.
;
_exptl_crystal_colour colorless
_exptl_crystal_density_diffrn 1.636
_exptl_crystal_density_method 'not measured'
_exptl_crystal_description prismatic
_exptl_crystal_F_000 1528
_exptl_crystal_size_max 0.15
_exptl_crystal_size_mid 0.1
_exptl_crystal_size_min 0.1
_refine_diff_density_max 0.478
_refine_diff_density_min -0.288
_refine_ls_extinction_method none
_refine_ls_goodness_of_fit_ref 1.048
_refine_ls_hydrogen_treatment constr
_refine_ls_matrix_type full
_refine_ls_number_parameters 252
_refine_ls_number_reflns 3085
_refine_ls_number_restraints 308
_refine_ls_restrained_S_all 1.004
_refine_ls_R_factor_all 0.0391
_refine_ls_R_factor_gt 0.0287
_refine_ls_shift/su_max 0.001
_refine_ls_shift/su_mean 0.000
_refine_ls_structure_factor_coef Fsqd
_refine_ls_weighting_details
;
 w=1/[\s^2^(Fo^2^)+(0.0298P)^2^+3.1301P]
 where P=(Fo^2^+2Fc^2^)/3
;
_refine_ls_weighting_scheme calc
_refine_ls_wR_factor_gt 0.0687
_refine_ls_wR_factor_ref 0.0739
_reflns_number_gt 2595
_reflns_number_total 3085
_reflns_threshold_expression 'I > 2\s(I)'
_cod_data_source_file gw5029sup1.cif
_cod_data_source_block A100k
_cod_original_formula_sum 'C15 H14 Mn1 N2 O6'
_cod_database_code 2105832
_shelx_space_group_comment
;
The symmetry employed for this shelxl refinement is uniquely defined
by the following loop, which should always be used as a source of
symmetry information in preference to the above space-group names.
They are only intended as comments.
;
_shelxl_version_number .2013

loop_
_space_group_symop_operation_xyz
'x, y, z'
'-x+1/2, -y, z+1/2'
'x+1/2, -y+1/2, -z'
'-x, y+1/2, -z+1/2'
'-x, -y, -z'
'x-1/2, y, -z-1/2'
'-x-1/2, y-1/2, z'
'x, -y-1/2, z-1/2'

loop_
_atom_site_type_symbol
_atom_site_label
_atom_site_fract_x
_atom_site_fract_y
_atom_site_fract_z
_atom_site_U_iso_or_equiv
_atom_site_adp_type
_atom_site_calc_flag
_atom_site_occupancy
_atom_site_disorder_assembly
_atom_site_disorder_group
Mn Mn1 0.60521(2) 0.48211(2) 0.57858(2) 0.01431(9) Uani d 1 . .
O O5 0.70905(11) 0.47937(11) 0.48412(9) 0.0285(3) Uani d 1 . .
O O6 0.69872(10) 0.63114(11) 0.55141(8) 0.0244(3) Uani d 1 . .
O O3 0.59455(10) 0.34596(11) 0.66585(8) 0.0230(3) Uani d 1 . .
O O2 0.49860(9) 0.57987(10) 0.62631(8) 0.0183(3) Uani d 1 . .
C C6 0.34762(13) 0.78092(14) 0.54026(11) 0.0165(4) Uani d 1 . .
H H6 0.3437 0.7546 0.4880 0.020 Uiso calc 1 . .
C C12 0.3436(4) 0.2375(4) 0.7759(3) 0.0373(11) Uani d 0.833(4) A 1
H H12 0.3236 0.1670 0.7834 0.045 Uiso calc 0.833(4) A 1
C C10 0.3921(2) 0.2204(3) 0.6314(2) 0.0479(9) Uani d 0.833(4) A 1
H H10A 0.4254 0.1553 0.6419 0.072 Uiso calc 0.833(4) A 1
H H10B 0.4255 0.2642 0.5940 0.072 Uiso calc 0.833(4) A 1
H H10C 0.3337 0.2028 0.6089 0.072 Uiso calc 0.833(4) A 1
C C13 0.3426(2) 0.3163(3) 0.8314(2) 0.0388(8) Uani d 0.833(4) A 1
H H13 0.3225 0.3103 0.8842 0.047 Uiso calc 0.833(4) A 1
C C14 0.3886(2) 0.5147(2) 0.8322(2) 0.0449(9) Uani d 0.833(4) A 1
H H14A 0.3292 0.5468 0.8417 0.054 Uiso calc 0.833(4) A 1
H H14B 0.4222 0.5616 0.7961 0.054 Uiso calc 0.833(4) A 1
C C10A 0.3434(14) 0.3807(17) 0.8949(10) 0.064(6) Uiso d 0.167(4) A -2
H H10D 0.3975 0.3727 0.9269 0.096 Uiso calc 0.167(4) A -2
H H10E 0.2977 0.3312 0.9134 0.096 Uiso calc 0.167(4) A -2
H H10F 0.3210 0.4532 0.8998 0.096 Uiso calc 0.167(4) A -2
C C15A 0.462(2) 0.137(3) 0.623(2) 0.167(17) Uiso d 0.167(4) A -2
H H15D 0.4856 0.1009 0.6703 0.251 Uiso calc 0.167(4) A -2
H H15E 0.5024 0.1950 0.6091 0.251 Uiso calc 0.167(4) A -2
H H15F 0.4583 0.0867 0.5797 0.251 Uiso calc 0.167(4) A -2
N N1 0.3794(6) 0.2794(4) 0.7058(3) 0.0375(14) Uani d 0.833(4) A 1
N N2A 0.374(4) 0.267(2) 0.7045(15) 0.033(7) Uiso d 0.167(4) A -2
O O1 0.52326(9) 0.38012(10) 0.50253(7) 0.0188(3) Uani d 1 . .
C C9 0.73158(13) 0.57672(15) 0.49526(11) 0.0182(4) Uani d 1 . .
C C4 0.69562(12) 0.41130(15) 0.85950(11) 0.0165(4) Uani d 1 . .
H H4 0.7266 0.4739 0.8452 0.020 Uiso calc 1 . .
C C8 0.63727(13) 0.39929(15) 0.71807(11) 0.0173(4) Uani d 1 . .
C C5 0.70287(13) 0.37141(15) 0.93758(11) 0.0165(4) Uani d 1 . .
C C7 0.46284(12) 0.63615(14) 0.57134(11) 0.0153(4) Uani d 1 . .
O O4 0.67486(10) 0.48798(11) 0.70128(8) 0.0219(3) Uani d 1 . .
C C12A 0.3942(11) 0.4246(12) 0.7521(11) 0.025(4) Uiso d 0.167(4) A -2
H H12A 0.4070 0.4976 0.7583 0.030 Uiso calc 0.167(4) A -2
C C15 0.4395(2) 0.5047(3) 0.9112(2) 0.0568(10) Uani d 0.833(4) A 1
H H15A 0.4998 0.4779 0.9012 0.085 Uiso calc 0.833(4) A 1
H H15B 0.4076 0.4557 0.9459 0.085 Uiso calc 0.833(4) A 1
H H15C 0.4432 0.5743 0.9364 0.085 Uiso calc 0.833(4) A 1
N N2 0.37718(16) 0.4083(2) 0.7948(2) 0.0351(7) Uani d 0.833(4) A 1
N N1A 0.3646(10) 0.3582(13) 0.8110(8) 0.027(3) Uiso d 0.167(4) A -2
C C14A 0.3696(17) 0.1812(19) 0.6413(15) 0.066(8) Uiso d 0.167(4) A -2
H H14C 0.3302 0.1233 0.6595 0.079 Uiso calc 0.167(4) A -2
H H14D 0.3436 0.2111 0.5926 0.079 Uiso calc 0.167(4) A -2
C C11 0.39740(19) 0.3835(3) 0.7201(3) 0.0340(7) Uani d 0.833(4) A 1
H H11 0.4209 0.4315 0.6825 0.041 Uiso calc 0.833(4) A 1
C C11A 0.357(2) 0.2568(18) 0.7844(14) 0.035(7) Uiso d 0.167(4) A -2
H H11A 0.3440 0.1946 0.8134 0.042 Uiso calc 0.167(4) A -2
C C13A 0.4023(11) 0.3689(12) 0.6829(9) 0.025(4) Uiso d 0.167(4) A -2
H H13A 0.4220 0.3933 0.6330 0.029 Uiso calc 0.167(4) A -2
C C2 0.59313(12) 0.26701(15) 0.82532(11) 0.0162(4) Uani d 1 . .
H H2 0.5580 0.2308 0.7874 0.019 Uiso calc 1 . .
C C1 0.40392(12) 0.72966(14) 0.59571(11) 0.0155(4) Uani d 1 . .
C C3 0.64237(13) 0.35806(14) 0.80271(11) 0.0155(4) Uani d 1 . .

loop_
_atom_site_aniso_label
_atom_site_aniso_U_11
_atom_site_aniso_U_22
_atom_site_aniso_U_33
_atom_site_aniso_U_12
_atom_site_aniso_U_13
_atom_site_aniso_U_23
Mn1 0.01763(16) 0.01430(15) 0.01099(15) 0.00055(11) 0.00109(11) 0.00051(11)
O5 0.0358(9) 0.0224(7) 0.0272(8) -0.0123(6) 0.0118(7) -0.0056(6)
O6 0.0305(8) 0.0218(7) 0.0208(7) -0.0031(6) 0.0100(6) 0.0004(6)
O3 0.0335(8) 0.0221(7) 0.0133(7) -0.0035(6) -0.0051(6) 0.0026(5)
O2 0.0221(7) 0.0172(6) 0.0155(6) 0.0040(5) -0.0015(5) -0.0002(5)
C6 0.0209(9) 0.0162(9) 0.0124(9) -0.0007(7) -0.0003(8) -0.0011(7)
C12 0.021(2) 0.0309(19) 0.060(3) 0.0016(16) -0.0059(17) 0.0224(16)
C10 0.0309(18) 0.051(2) 0.062(2) 0.0013(17) 0.0015(16) 0.0152(17)
C13 0.0216(14) 0.0342(16) 0.060(2) -0.0019(13) 0.0030(13) 0.0267(16)
C14 0.0272(15) 0.0356(15) 0.072(2) -0.0013(12) 0.0072(15) 0.0101(15)
N1 0.021(2) 0.0309(19) 0.061(2) 0.0021(16) -0.0012(12) 0.0219(13)
O1 0.0230(7) 0.0195(7) 0.0138(6) 0.0002(6) 0.0010(5) -0.0019(5)
C9 0.0182(10) 0.0209(9) 0.0155(9) -0.0011(8) -0.0009(7) 0.0020(8)
C4 0.0152(9) 0.0162(9) 0.0180(9) -0.0001(7) 0.0007(7) 0.0015(7)
C8 0.0157(9) 0.0198(9) 0.0163(9) 0.0026(7) -0.0002(7) 0.0027(7)
C5 0.0165(9) 0.0170(9) 0.0160(9) 0.0004(7) -0.0014(7) -0.0019(7)
C7 0.0146(9) 0.0152(9) 0.0163(9) -0.0032(7) -0.0020(7) -0.0009(7)
O4 0.0249(8) 0.0214(7) 0.0193(7) -0.0044(6) -0.0030(6) 0.0071(6)
C15 0.0364(18) 0.067(2) 0.067(2) 0.0065(17) 0.0132(17) -0.0141(19)
N2 0.0195(12) 0.0320(14) 0.0538(19) -0.0003(10) 0.0071(11) 0.0209(12)
C11 0.0166(14) 0.0336(17) 0.052(2) 0.0026(12) 0.0020(15) 0.0186(17)
C2 0.0165(9) 0.0169(9) 0.0152(9) 0.0009(7) -0.0019(7) -0.0010(7)
C1 0.0171(9) 0.0137(9) 0.0156(9) -0.0011(7) -0.0008(7) -0.0008(7)
C3 0.0156(9) 0.0165(9) 0.0144(9) 0.0024(7) -0.0002(7) 0.0018(7)

loop_
_atom_type_symbol
_atom_type_description
_atom_type_scat_dispersion_real
_atom_type_scat_dispersion_imag
_atom_type_scat_source
C C 0.0033 0.0016 'Int Tables Vol C Tables 4.2.6.8 and 6.1.1.4'
H H 0.0000 0.0000 'Int Tables Vol C Tables 4.2.6.8 and 6.1.1.4'
N N 0.0061 0.0033 'Int Tables Vol C Tables 4.2.6.8 and 6.1.1.4'
O O 0.0106 0.0060 'Int Tables Vol C Tables 4.2.6.8 and 6.1.1.4'
Mn Mn 0.3368 0.7283 'Int Tables Vol C Tables 4.2.6.8 and 6.1.1.4'

loop_
_geom_angle_atom_site_label_1
_geom_angle_atom_site_label_2
_geom_angle_atom_site_label_3
_geom_angle_site_symmetry_1
_geom_angle_site_symmetry_3
_geom_angle
O5 Mn1 O6 . . 57.78(5)
O5 Mn1 O3 . . 120.28(6)
O5 Mn1 C9 . . 29.11(6)
O5 Mn1 C8 . . 120.84(6)
O5 Mn1 O4 . . 109.33(6)
O6 Mn1 C9 . . 28.73(5)
O6 Mn1 C8 . . 112.34(6)
O3 Mn1 O6 . . 139.65(5)
O3 Mn1 C9 . . 137.68(6)
O3 Mn1 C8 . . 29.19(5)
O3 Mn1 O4 . . 58.26(5)
O2 Mn1 O5 . . 141.88(5)
O2 Mn1 O6 . . 93.04(5)
O2 Mn1 O3 . . 97.82(5)
O2 Mn1 O1 . . 98.22(5)
O2 Mn1 C9 . . 117.78(6)
O2 Mn1 C8 . . 91.42(5)
O2 Mn1 O4 . . 88.68(5)
O1 Mn1 O5 . . 87.57(5)
O1 Mn1 O6 . . 132.48(5)
O1 Mn1 O3 . . 84.22(5)
O1 Mn1 C9 . . 110.49(5)
O1 Mn1 C8 . . 113.34(6)
O1 Mn1 O4 . . 142.46(5)
C8 Mn1 C9 . . 122.00(6)
O4 Mn1 O6 . . 83.42(5)
O4 Mn1 C9 . . 98.25(5)
O4 Mn1 C8 . . 29.24(5)
C9 O5 Mn1 . . 93.55(12)
C9 O6 Mn1 . . 86.81(11)
C8 O3 Mn1 . . 90.97(11)
C7 O2 Mn1 . . 110.40(11)
C1 C6 C5 . 4_656 120.49(17)
C13 C12 N1 . . 108.1(5)
C12 C13 N2 . . 107.0(3)
N2 C14 C15 . . 110.5(3)
C12 N1 C10 . . 125.5(5)
C11 N1 C12 . . 106.7(5)
C11 N1 C10 . . 127.7(4)
C11A N2A C14A . . 128(2)
C11A N2A C13A . . 113.3(18)
C13A N2A C14A . . 118.9(19)
C7 O1 Mn1 5_666 . 125.12(12)
O5 C9 Mn1 . . 57.34(10)
O5 C9 C5 . 2_664 118.80(17)
O6 C9 Mn1 . . 64.46(10)
O6 C9 O5 . . 121.60(18)
O6 C9 C5 . 2_664 119.56(17)
C5 C9 Mn1 2_664 . 172.51(13)
C3 C4 C5 . . 120.47(17)
O3 C8 Mn1 . . 59.84(9)
O3 C8 O4 . . 121.50(17)
O3 C8 C3 . . 119.59(17)
O4 C8 Mn1 . . 62.21(10)
O4 C8 C3 . . 118.90(17)
C3 C8 Mn1 . . 171.43(13)
C6 C5 C9 4_646 2_665 121.02(16)
C6 C5 C4 4_646 . 119.44(17)
C4 C5 C9 . 2_665 119.48(17)
O2 C7 C1 . . 118.00(16)
O1 C7 O2 5_666 . 123.32(17)
O1 C7 C1 5_666 . 118.64(16)
C8 O4 Mn1 . . 88.55(11)
C13A C12A N1A . . 109.7(13)
C13 N2 C14 . . 126.5(3)
C11 N2 C13 . . 107.7(3)
C11 N2 C14 . . 125.8(3)
C12A N1A C10A . . 130.3(16)
C11A N1A C10A . . 118.7(19)
C11A N1A C12A . . 110.9(15)
C15A C14A N2A . . 111(3)
N2 C11 N1 . . 110.4(3)
N1A C11A N2A . . 102.8(18)
C12A C13A N2A . . 102.8(15)
C3 C2 C1 . 4_646 120.54(17)
C6 C1 C7 . . 121.00(16)
C6 C1 C2 . 4_656 119.44(17)
C2 C1 C7 4_656 . 119.55(16)
C4 C3 C8 . . 120.24(17)
C2 C3 C4 . . 119.47(17)
C2 C3 C8 . . 120.29(17)

loop_
_geom_bond_atom_site_label_1
_geom_bond_atom_site_label_2
_geom_bond_site_symmetry_2
_geom_bond_distance
Mn1 O5 . 2.1885(15)
Mn1 O6 . 2.3447(14)
Mn1 O3 . 2.2316(14)
Mn1 O2 . 2.1316(13)
Mn1 O1 . 2.1547(13)
Mn1 C9 . 2.5946(19)
Mn1 C8 . 2.5806(18)
Mn1 O4 . 2.2837(14)
O5 C9 . 1.265(2)
O6 C9 . 1.249(2)
O3 C8 . 1.259(2)
O2 C7 . 1.264(2)
C6 C5 4_656 1.394(3)
C6 C1 . 1.392(3)
C12 C13 . 1.344(6)
C12 N1 . 1.380(5)
C10 N1 . 1.450(6)
C13 N2 . 1.389(4)
C14 C15 . 1.515(5)
C14 N2 . 1.468(4)
C10A N1A . 1.457(16)
C15A C14A . 1.494(19)
N1 C11 . 1.339(6)
N2A C14A . 1.497(18)
N2A C11A . 1.358(19)
N2A C13A . 1.376(18)
O1 C7 5_666 1.262(2)
C9 C5 2_664 1.503(3)
C4 C5 . 1.394(3)
C4 C3 . 1.392(3)
C8 O4 . 1.261(2)
C8 C3 . 1.500(2)
C5 C6 4_646 1.394(3)
C5 C9 2_665 1.503(3)
C7 O1 5_666 1.262(2)
C7 C1 . 1.501(3)
C12A N1A . 1.352(15)
C12A C13A . 1.347(12)
N2 C11 . 1.315(5)
N1A C11A . 1.338(18)
C2 C1 4_646 1.394(2)
C2 C3 . 1.392(3)
C1 C2 4_656 1.394(2)
